data_7213216
loop_
_publ_author_name
'Balasubramanian, Sreenivasan'
'Ward, Donald L.'
'Nair, Muraleedharan G.'

_publ_section_title
;
 The first isolation and crystal structure of a boron difluoro complex
 (isoflavone yellow). Biologically active intermediates produced during
 isoflavone synthesis
;
_journal_issue 4
_journal_name_full 'Journal of the Chemical Society, Perkin Transactions 1'
_journal_page_first 567
_journal_paper_doi 10.1039/a908915b
_journal_year 2000
_chemical_formula_sum 'C19 H20 B F2 N O4'
_chemical_formula_weight 375.17
_chemical_name_systematic
; 

[1-(2'-Difluoroboryloxy-4'-methoxyphenyl)-2-(4"-methoxyphenyl)-3- 

(N,N'-dimethyl)]-2-propen-1-dione 

;
_space_group_IT_number 61
_symmetry_cell_setting orthorhombic
_symmetry_space_group_name_Hall '-P 2ac 2ab'
_symmetry_space_group_name_H-M 'P b c a'
_atom_sites_solution_hydrogens geom
_atom_sites_solution_primary direct
_atom_sites_solution_secondary difmap
_audit_creation_method SHELXL-97
_cell_angle_alpha 90.00
_cell_angle_beta 90.00
_cell_angle_gamma 90.00
_cell_formula_units_Z 8
_cell_length_a 14.056(3)
_cell_length_b 13.921(3)
_cell_length_c 18.250(4)
_cell_measurement_reflns_used 8192
_cell_measurement_temperature 173(2)
_cell_volume 3571.0(13)
_computing_cell_refinement 'Siemens SAINT'
_computing_data_collection 'Siemens SMART'
_computing_data_reduction 'Siemens SHELXTL'
_computing_molecular_graphics 'Siemens SHELXTL'
_computing_publication_material 'Siemens SHELXTL'
_computing_structure_refinement 'SHELXL-97 (Sheldrick, 1997)'
_computing_structure_solution 'SHELXS-97 (Sheldrick, 1990)'
_diffrn_ambient_temperature 173(2)
_diffrn_measured_fraction_theta_full 1.000
_diffrn_measured_fraction_theta_max 1.000
_diffrn_measurement_device 'Siemens SMART'
_diffrn_measurement_method '\w scans'
_diffrn_radiation_monochromator graphite
_diffrn_radiation_source 'fine-focus sealed tube'
_diffrn_radiation_type MoK\a
_diffrn_radiation_wavelength 0.71073
_diffrn_reflns_av_R_equivalents 0.0658
_diffrn_reflns_av_sigmaI/netI 0.0321
_diffrn_reflns_limit_h_max 16
_diffrn_reflns_limit_h_min -16
_diffrn_reflns_limit_k_max 16
_diffrn_reflns_limit_k_min -16
_diffrn_reflns_limit_l_max 21
_diffrn_reflns_limit_l_min -21
_diffrn_reflns_number 30962
_diffrn_reflns_theta_full 25.00
_diffrn_reflns_theta_max 25.00
_diffrn_reflns_theta_min 2.23
_exptl_absorpt_coefficient_mu 0.110
_exptl_absorpt_correction_T_max 1.0
_exptl_absorpt_correction_T_min 0.805678
_exptl_absorpt_correction_type SADABS
_exptl_absorpt_process_details
; 

SADABS using 14875 reflections 

;
_exptl_crystal_colour yellow
_exptl_crystal_density_diffrn 1.396
_exptl_crystal_density_method 'not measured'
_exptl_crystal_description prism
_exptl_crystal_F_000 1568
_exptl_crystal_size_max .36
_exptl_crystal_size_mid .10
_exptl_crystal_size_min .08
_refine_diff_density_max 0.200
_refine_diff_density_min -0.151
_refine_diff_density_rms 0.037
_refine_ls_extinction_coef 0.0035(4)
_refine_ls_extinction_expression Fc^*^=kFc[1+0.001xFc^2^\l^3^/sin(2\q)]^-1/4^
_refine_ls_extinction_method SHELXL
_refine_ls_goodness_of_fit_ref 1.152
_refine_ls_hydrogen_treatment mixed
_refine_ls_matrix_type full
_refine_ls_number_parameters 325
_refine_ls_number_reflns 3147
_refine_ls_number_restraints 0
_refine_ls_restrained_S_all 1.152
_refine_ls_R_factor_all 0.0704
_refine_ls_R_factor_gt 0.0494
_refine_ls_shift/su_max 0.001
_refine_ls_shift/su_mean 0.000
_refine_ls_structure_factor_coef Fsqd
_refine_ls_weighting_details 'calc w=1/[\s^2^(Fo^2^)+(0.0346P)^2^+1.2777P] where P=(Fo^2^+2Fc^2^)/3'
_refine_ls_weighting_scheme calc
_refine_ls_wR_factor_gt 0.0877
_refine_ls_wR_factor_ref 0.0947
_reflns_number_gt 2565
_reflns_number_total 3147
_reflns_threshold_expression >2sigma(I)
_cod_data_source_file a908915bsup1.cif
_cod_data_source_block 1
_cod_depositor_comments
;
The following automatic conversions were performed:
'_atom_site_symetry_multiplicity' tag replaced with
'_atom_site_symmetry_multiplicity'.

Automatic conversion script
Id: cif_correct_tags 1440 2010-10-19 06:21:57Z saulius 

The following automatic conversions were performed:

'_symmetry_cell_setting' value 'Orthorhombic' changed to
'orthorhombic' according to
/home/saulius/struct/CIF-dictionaries/cif_core.dic dictionary named
'cif_core.dic' version 2.4.2 from 2011-04-26.

Automatic conversion script
Id: cif_fix_values 1891 2012-01-12 08:04:46Z andrius 
;
_cod_original_cell_volume 3571.3(12)
_cod_original_sg_symbol_H-M 'Pbca '
_cod_database_code 7213216

loop_
_symmetry_equiv_pos_as_xyz
'x, y, z'
'-x+1/2, -y, z+1/2'
'-x, y+1/2, -z+1/2'
'x+1/2, -y+1/2, -z'
'-x, -y, -z'
'x-1/2, y, -z-1/2'
'x, -y-1/2, z-1/2'
'-x-1/2, y-1/2, z'

loop_
_atom_site_label
_atom_site_type_symbol
_atom_site_fract_x
_atom_site_fract_y
_atom_site_fract_z
_atom_site_U_iso_or_equiv
_atom_site_adp_type
_atom_site_occupancy
_atom_site_symmetry_multiplicity
_atom_site_calc_flag
F1 F 0.04735(8) 0.68219(9) 0.35691(7) 0.0410(3) Uani 1 1 d
F2 F -0.03431(8) 0.82317(8) 0.35675(6) 0.0397(3) Uani 1 1 d
B1 B -0.01542(16) 0.73998(16) 0.39554(13) 0.0281(5) Uani 1 1 d
O1 O -0.10840(9) 0.68787(10) 0.40298(7) 0.0306(3) Uani 1 1 d
C1 C -0.12878(13) 0.63127(13) 0.45937(10) 0.0261(5) Uani 1 1 d
C2 C -0.21676(13) 0.58268(14) 0.45573(10) 0.0256(5) Uani 1 1 d
C3 C -0.25716(14) 0.57580(14) 0.38542(11) 0.0280(5) Uani 1 1 d
H3 H -0.2175(14) 0.5916(14) 0.3445(11) 0.031(6) Uiso 1 1 d
N3 N -0.34396(11) 0.55006(12) 0.36613(9) 0.0293(4) Uani 1 1 d
C4 C -0.42438(15) 0.53828(18) 0.41682(14) 0.0358(5) Uani 1 1 d
H4A H -0.4330(17) 0.4692(18) 0.4299(13) 0.056(7) Uiso 1 1 d
H4B H -0.4167(16) 0.5802(17) 0.4607(13) 0.049(7) Uiso 1 1 d
H4C H -0.4806(17) 0.5578(15) 0.3901(12) 0.043(6) Uiso 1 1 d
C5 C -0.36720(19) 0.5341(2) 0.28848(13) 0.0406(6) Uani 1 1 d
H5A H -0.4163(17) 0.5829(17) 0.2710(13) 0.056(7) Uiso 1 1 d
H5B H -0.3959(16) 0.4697(17) 0.2840(12) 0.046(7) Uiso 1 1 d
H5C H -0.3085(18) 0.5380(17) 0.2578(13) 0.055(7) Uiso 1 1 d
C1' C -0.05879(13) 0.62649(13) 0.51823(10) 0.0228(4) Uani 1 1 d
C2' C 0.01525(13) 0.69529(13) 0.51932(10) 0.0243(4) Uani 1 1 d
C3' C 0.08433(14) 0.69495(14) 0.57457(11) 0.0258(5) Uani 1 1 d
H3' H 0.1343(14) 0.7453(14) 0.5722(10) 0.029(5) Uiso 1 1 d
C4' C 0.08297(13) 0.62273(14) 0.62663(10) 0.0263(5) Uani 1 1 d
C5' C 0.01282(14) 0.55100(15) 0.62515(11) 0.0266(5) Uani 1 1 d
H5' H 0.0158(14) 0.5019(15) 0.6600(11) 0.031(6) Uiso 1 1 d
C6' C -0.05627(14) 0.55338(14) 0.57237(11) 0.0258(5) Uani 1 1 d
H6' H -0.1038(14) 0.5024(14) 0.5718(10) 0.028(5) Uiso 1 1 d
O2' O 0.02161(9) 0.76415(9) 0.46750(7) 0.0303(3) Uani 1 1 d
O4' O 0.14929(10) 0.61257(10) 0.68051(8) 0.0364(4) Uani 1 1 d
C7' C 0.2178(2) 0.6875(2) 0.68965(16) 0.0498(7) Uani 1 1 d
H7'A H 0.1818(16) 0.7452(18) 0.7035(12) 0.045(7) Uiso 1 1 d
H7'B H 0.255(2) 0.6946(18) 0.6427(14) 0.068(8) Uiso 1 1 d
H7'C H 0.2589(18) 0.6644(17) 0.7314(14) 0.061(7) Uiso 1 1 d
C1" C -0.25956(13) 0.53241(14) 0.52025(10) 0.0264(5) Uani 1 1 d
C2" C -0.28919(14) 0.58180(16) 0.58297(11) 0.0307(5) Uani 1 1 d
H2" H -0.2853(14) 0.6528(15) 0.5841(11) 0.034(6) Uiso 1 1 d
C3" C -0.32660(15) 0.53296(17) 0.64226(12) 0.0350(5) Uani 1 1 d
H3" H -0.3491(15) 0.5676(15) 0.6843(12) 0.037(6) Uiso 1 1 d
C4" C -0.33567(14) 0.43332(16) 0.64031(11) 0.0317(5) Uani 1 1 d
C5" C -0.30903(14) 0.38294(16) 0.57807(12) 0.0318(5) Uani 1 1 d
H5" H -0.3157(14) 0.3124(15) 0.5744(11) 0.035(6) Uiso 1 1 d
C6" C -0.27119(14) 0.43329(15) 0.51901(12) 0.0308(5) Uani 1 1 d
H6" H -0.2534(14) 0.3979(15) 0.4763(11) 0.032(6) Uiso 1 1 d
O4" O -0.37327(11) 0.39153(12) 0.70209(8) 0.0441(4) Uani 1 1 d
C7" C -0.3961(2) 0.2916(2) 0.69772(15) 0.0487(7) Uani 1 1 d
H7"A H -0.337(2) 0.253(2) 0.6862(14) 0.077(9) Uiso 1 1 d
H7"B H -0.4444(17) 0.2838(17) 0.6577(14) 0.054(7) Uiso 1 1 d
H7"C H -0.4232(17) 0.2739(16) 0.7450(14) 0.054(7) Uiso 1 1 d

loop_
_atom_site_aniso_label
_atom_site_aniso_U_11
_atom_site_aniso_U_22
_atom_site_aniso_U_33
_atom_site_aniso_U_23
_atom_site_aniso_U_13
_atom_site_aniso_U_12
_atom_site_aniso_type_symbol
F1 0.0388(7) 0.0438(7) 0.0403(7) -0.0067(6) 0.0062(6) -0.0015(6) F
F2 0.0504(8) 0.0308(7) 0.0379(7) 0.0091(6) -0.0116(6) -0.0078(6) F
B1 0.0306(12) 0.0263(12) 0.0274(12) 0.0040(10) -0.0040(10) -0.0042(10) B
O1 0.0295(8) 0.0344(8) 0.0279(7) 0.0046(6) -0.0059(6) -0.0068(6) O
C1 0.0272(11) 0.0242(11) 0.0270(11) -0.0003(9) 0.0016(9) 0.0032(9) C
C2 0.0220(10) 0.0279(11) 0.0268(11) -0.0022(9) -0.0009(8) 0.0001(8) C
C3 0.0258(11) 0.0262(11) 0.0322(12) -0.0007(9) 0.0000(10) 0.0003(9) C
N3 0.0238(9) 0.0334(10) 0.0308(9) -0.0015(8) -0.0057(8) -0.0014(7) N
C4 0.0214(11) 0.0430(15) 0.0430(14) -0.0039(12) -0.0022(11) -0.0003(10) C
C5 0.0397(14) 0.0500(16) 0.0320(13) -0.0021(11) -0.0105(12) -0.0054(12) C
C1' 0.0212(10) 0.0249(10) 0.0223(10) -0.0021(8) 0.0011(8) 0.0018(8) C
C2' 0.0257(10) 0.0225(10) 0.0248(10) -0.0009(9) 0.0025(9) 0.0013(8) C
C3' 0.0230(10) 0.0252(11) 0.0292(11) -0.0021(9) -0.0005(9) -0.0024(9) C
C4' 0.0232(10) 0.0291(11) 0.0265(11) -0.0019(9) -0.0017(9) 0.0028(9) C
C5' 0.0258(11) 0.0273(11) 0.0266(11) 0.0045(9) 0.0008(9) 0.0013(9) C
C6' 0.0218(10) 0.0262(11) 0.0295(11) -0.0005(9) 0.0028(9) -0.0016(9) C
O2' 0.0342(8) 0.0277(8) 0.0289(8) 0.0046(6) -0.0056(6) -0.0073(6) O
O4' 0.0330(8) 0.0384(9) 0.0379(8) 0.0070(7) -0.0144(7) -0.0089(7) O
C7' 0.0480(16) 0.0495(17) 0.0519(17) 0.0112(14) -0.0253(14) -0.0164(14) C
C1" 0.0177(10) 0.0319(11) 0.0297(11) -0.0017(9) -0.0031(9) -0.0002(8) C
C2" 0.0262(11) 0.0338(13) 0.0321(12) -0.0072(10) -0.0019(9) -0.0034(9) C
C3" 0.0291(12) 0.0478(14) 0.0280(12) -0.0099(11) 0.0023(10) -0.0043(10) C
C4" 0.0222(10) 0.0456(13) 0.0272(11) 0.0041(10) -0.0034(9) -0.0064(9) C
C5" 0.0286(11) 0.0303(12) 0.0366(13) 0.0016(10) -0.0002(10) -0.0001(9) C
C6" 0.0263(11) 0.0362(12) 0.0298(12) -0.0045(10) 0.0035(9) 0.0013(9) C
O4" 0.0465(9) 0.0567(11) 0.0292(8) 0.0035(7) 0.0017(7) -0.0170(8) O
C7" 0.0558(17) 0.0540(17) 0.0364(15) 0.0168(12) 0.0006(14) -0.0063(14) C

loop_
_atom_type_symbol
_atom_type_description
_atom_type_scat_dispersion_real
_atom_type_scat_dispersion_imag
_atom_type_scat_source
C C 0.0033 0.0016 'International Tables Vol C Tables 4.2.6.8 and 6.1.1.4'
H H 0.0000 0.0000 'International Tables Vol C Tables 4.2.6.8 and 6.1.1.4'
N N 0.0061 0.0033 'International Tables Vol C Tables 4.2.6.8 and 6.1.1.4'
O O 0.0106 0.0060 'International Tables Vol C Tables 4.2.6.8 and 6.1.1.4'
F F 0.0171 0.0103 'International Tables Vol C Tables 4.2.6.8 and 6.1.1.4'
B B 0.0013 0.0007 'International Tables Vol C Tables 4.2.6.8 and 6.1.1.4'

loop_
_geom_angle_atom_site_label_1
_geom_angle_atom_site_label_2
_geom_angle_atom_site_label_3
_geom_angle
F2 B1 F1 110.35(17)
F2 B1 O2' 109.74(17)
F1 B1 O2' 111.48(17)
F2 B1 O1 106.48(16)
F1 B1 O1 108.64(16)
O2' B1 O1 110.02(16)
C1 O1 B1 123.02(15)
O1 C1 C2 115.93(17)
O1 C1 C1' 116.91(16)
C2 C1 C1' 127.17(17)
C3 C2 C1 115.43(18)
C3 C2 C1" 121.59(17)
C1 C2 C1" 122.66(17)
N3 C3 C2 129.4(2)
N3 C3 H3 113.2(12)
C2 C3 H3 117.4(12)
C3 N3 C4 124.99(18)
C3 N3 C5 120.23(18)
C4 N3 C5 114.74(18)
N3 C4 H4A 110.6(14)
N3 C4 H4B 110.9(13)
H4A C4 H4B 112.7(19)
N3 C4 H4C 106.2(13)
H4A C4 H4C 106.9(19)
H4B C4 H4C 109.2(18)
N3 C5 H5A 110.5(13)
N3 C5 H5B 108.0(13)
H5A C5 H5B 107.6(18)
N3 C5 H5C 110.3(14)
H5A C5 H5C 110.4(19)
H5B C5 H5C 110.0(19)
C2' C1' C6' 117.22(17)
C2' C1' C1 118.43(17)
C6' C1' C1 124.23(17)
O2' C2' C3' 117.46(17)
O2' C2' C1' 121.32(17)
C3' C2' C1' 121.22(17)
C4' C3' C2' 119.18(18)
C4' C3' H3' 123.5(11)
C2' C3' H3' 117.2(11)
O4' C4' C3' 124.17(17)
O4' C4' C5' 114.88(17)
C3' C4' C5' 120.90(18)
C6' C5' C4' 119.67(19)
C6' C5' H5' 121.9(12)
C4' C5' H5' 118.4(12)
C5' C6' C1' 121.69(19)
C5' C6' H6' 118.5(11)
C1' C6' H6' 119.8(11)
C2' O2' B1 116.45(15)
C4' O4' C7' 117.99(17)
O4' C7' H7'A 106.3(14)
O4' C7' H7'B 109.0(15)
H7'A C7' H7'B 114(2)
O4' C7' H7'C 104.0(14)
H7'A C7' H7'C 111.2(19)
H7'B C7' H7'C 112(2)
C6" C1" C2" 117.80(19)
C6" C1" C2 119.93(18)
C2" C1" C2 122.27(18)
C3" C2" C1" 120.8(2)
C3" C2" H2" 119.7(12)
C1" C2" H2" 119.4(12)
C2" C3" C4" 120.3(2)
C2" C3" H3" 120.3(13)
C4" C3" H3" 119.4(13)
O4" C4" C5" 124.18(19)
O4" C4" C3" 115.82(19)
C5" C4" C3" 119.98(19)
C4" C5" C6" 118.9(2)
C4" C5" H5" 122.2(12)
C6" C5" H5" 118.9(12)
C1" C6" C5" 122.2(2)
C1" C6" H6" 119.6(12)
C5" C6" H6" 118.2(12)
C4" O4" C7" 116.89(18)
O4" C7" H7"A 110.3(17)
O4" C7" H7"B 107.3(14)
H7"A C7" H7"B 110(2)
O4" C7" H7"C 106.5(14)
H7"A C7" H7"C 112(2)
H7"B C7" H7"C 110.6(19)

loop_
_geom_bond_atom_site_label_1
_geom_bond_atom_site_label_2
_geom_bond_distance
F1 B1 1.387(3)
F2 B1 1.383(2)
B1 O2' 1.452(3)
B1 O1 1.501(3)
O1 C1 1.327(2)
C1 C2 1.411(3)
C1 C1' 1.458(3)
C2 C3 1.406(3)
C2 C1" 1.496(3)
C3 N3 1.319(2)
C3 H3 0.96(2)
N3 C4 1.470(3)
N3 C5 1.471(3)
C4 H4A 1.00(2)
C4 H4B 1.00(2)
C4 H4C 0.97(2)
C5 H5A 1.02(2)
C5 H5B 0.99(2)
C5 H5C 1.00(2)
C1' C2' 1.414(3)
C1' C6' 1.419(3)
C2' O2' 1.350(2)
C2' C3' 1.400(3)
C3' C4' 1.383(3)
C3' H3' 0.99(2)
C4' O4' 1.362(2)
C4' C5' 1.404(3)
C5' C6' 1.368(3)
C5' H5' 0.93(2)
C6' H6' 0.98(2)
O4' C7' 1.429(3)
C7' H7'A 0.98(2)
C7' H7'B 1.01(3)
C7' H7'C 1.01(3)
C1" C6" 1.390(3)
C1" C2" 1.399(3)
C2" C3" 1.382(3)
C2" H2" 0.99(2)
C3" C4" 1.393(3)
C3" H3" 0.96(2)
C4" O4" 1.374(2)
C4" C5" 1.387(3)
C5" C6" 1.391(3)
C5" H5" 0.99(2)
C6" H6" 0.96(2)
O4" C7" 1.430(3)
C7" H7"A 1.01(3)
C7" H7"B 1.00(3)
C7" H7"C 0.97(3)
